data_1534399
loop_
_publ_author_name
'Chen, Jun-Feng'
'Gong, Dan-Ping'
'Wen, Jing'
'Ma, Haibo'
'Cao, Deng-Ke'

_publ_section_title
;
 2-(Anthracenyl)-4,5-bis(2,5-dimethyl(3-thienyl))-1H-imidazole:
 regulatable stacking structures, reversible grinding- and heating-induced
 emission switching, and solid-state photodimerization behavior
;
_journal_issue 1
_journal_name_full 'Chem. Sci.'
_journal_page_first 451
_journal_paper_doi 10.1039/C5SC03201F
_journal_volume 7
_journal_year 2016
_chemical_formula_sum 'C32 H31 F3 N2 O4 S2'
_chemical_formula_weight 628.71
_chemical_name_systematic
; 
 ? 
;
_space_group_IT_number 14
_symmetry_cell_setting monoclinic
_symmetry_space_group_name_Hall '-P 2ybc'
_symmetry_space_group_name_H-M 'P 1 21/c 1'
_atom_sites_solution_hydrogens geom
_atom_sites_solution_primary direct
_atom_sites_solution_secondary difmap
_audit_creation_method SHELXL-97
_audit_update_record
;
2015-07-27 deposited with the CCDC.
2015-10-08 downloaded from the CCDC.
;
_cell_angle_alpha 90.00
_cell_angle_beta 93.2870(10)
_cell_angle_gamma 90.00
_cell_formula_units_Z 4
_cell_length_a 20.1561(15)
_cell_length_b 9.0577(7)
_cell_length_c 17.1173(13)
_cell_measurement_reflns_used 5693
_cell_measurement_temperature 296(2)
_cell_measurement_theta_max 26.81
_cell_measurement_theta_min 2.38
_cell_volume 3119.9(4)
_computing_cell_refinement SMART
_computing_data_collection 'SMART (Bruker, 2000)'
_computing_data_reduction 'SAINT (Bruker, 2000)'
_computing_molecular_graphics SHELXTL
_computing_publication_material SHELXTL
_computing_structure_refinement SHELXTL
_computing_structure_solution 'SHELXTL (Bruker, 2000)'
_diffrn_ambient_temperature 296(2)
_diffrn_measured_fraction_theta_full 1.000
_diffrn_measured_fraction_theta_max 1.000
_diffrn_measurement_device_type 'Bruker Smart Aepex CCD area detector'
_diffrn_measurement_method 'phi and omega scans'
_diffrn_radiation_monochromator graphite
_diffrn_radiation_source 'fine-focus sealed tube'
_diffrn_radiation_type MoK\a
_diffrn_radiation_wavelength 0.71073
_diffrn_reflns_av_R_equivalents 0.0234
_diffrn_reflns_av_sigmaI/netI 0.0255
_diffrn_reflns_limit_h_max 21
_diffrn_reflns_limit_h_min -23
_diffrn_reflns_limit_k_max 10
_diffrn_reflns_limit_k_min -10
_diffrn_reflns_limit_l_max 16
_diffrn_reflns_limit_l_min -20
_diffrn_reflns_number 16697
_diffrn_reflns_theta_full 25.00
_diffrn_reflns_theta_max 25.00
_diffrn_reflns_theta_min 1.01
_exptl_absorpt_coefficient_mu 0.228
_exptl_absorpt_correction_T_max 0.966
_exptl_absorpt_correction_T_min 0.947
_exptl_absorpt_correction_type multi-scan
_exptl_absorpt_process_details 'SADABS; Bruker, 2000'
_exptl_crystal_colour colorless
_exptl_crystal_density_diffrn 1.338
_exptl_crystal_density_method 'not measured'
_exptl_crystal_description blocky
_exptl_crystal_F_000 1312
_exptl_crystal_size_max 0.24
_exptl_crystal_size_mid 0.20
_exptl_crystal_size_min 0.15
_refine_diff_density_max 0.429
_refine_diff_density_min -0.276
_refine_diff_density_rms 0.049
_refine_ls_extinction_method none
_refine_ls_goodness_of_fit_ref 1.021
_refine_ls_hydrogen_treatment constr
_refine_ls_matrix_type full
_refine_ls_number_parameters 416
_refine_ls_number_reflns 5497
_refine_ls_number_restraints 0
_refine_ls_restrained_S_all 1.021
_refine_ls_R_factor_all 0.0587
_refine_ls_R_factor_gt 0.0467
_refine_ls_shift/su_max 0.000
_refine_ls_shift/su_mean 0.000
_refine_ls_structure_factor_coef Fsqd
_refine_ls_weighting_details 'calc w=1/[\s^2^(Fo^2^)+(0.1350P)^2^+0.0000P] where P=(Fo^2^+2Fc^2^)/3'
_refine_ls_weighting_scheme calc
_refine_ls_wR_factor_gt 0.1601
_refine_ls_wR_factor_ref 0.1742
_reflns_number_gt 4410
_reflns_number_total 5497
_reflns_threshold_expression >2sigma(I)
_cod_data_source_file c5sc03201f2.cif
_cod_data_source_block 2
_cod_depositor_comments
;
The following automatic conversions were performed:

'_symmetry_cell_setting' value 'Monoclinic' changed to 'monoclinic'
according to
/usr/data/users/saulius/crontab/automatic-downloads/rss-feeds/RSC/lib/dictionaries/cif_core.dic
dictionary named 'cif_core.dic' version 2.4.2 from 2011-04-26.

Automatic conversion script
Id: cif_fix_values 3271 2015-04-21 07:52:19Z andrius 

 Adding full bibliography for 1534397--1534400.cif.
;
_cod_original_sg_symbol_H-M 'P2(1)/c  '
_cod_database_code 1534399

loop_
_symmetry_equiv_pos_as_xyz
'x, y, z'
'-x, y+1/2, -z+1/2'
'-x, -y, -z'
'x, -y-1/2, z-1/2'

loop_
_atom_site_label
_atom_site_type_symbol
_atom_site_fract_x
_atom_site_fract_y
_atom_site_fract_z
_atom_site_U_iso_or_equiv
_atom_site_adp_type
_atom_site_occupancy
_atom_site_symmetry_multiplicity
_atom_site_calc_flag
_atom_site_refinement_flags
_atom_site_disorder_assembly
_atom_site_disorder_group
S1 S 0.06918(3) 0.82947(7) 0.21350(4) 0.0514(2) Uani 1 1 d . . .
S2 S 0.05270(3) 0.42632(7) -0.07730(4) 0.0531(2) Uani 1 1 d . . .
F1 F 0.2289(4) -0.0518(5) 0.8979(3) 0.148(3) Uani 0.796(13) 1 d P A 1
F2 F 0.2933(2) 0.0551(9) 0.8252(3) 0.122(3) Uani 0.796(13) 1 d P A 1
F3 F 0.1999(2) 0.1463(6) 0.8437(3) 0.103(2) Uani 0.796(13) 1 d P A 1
F2A F 0.2554(16) 0.1551(18) 0.8030(7) 0.128(10) Uani 0.204(13) 1 d P A 2
F1A F 0.2801(11) -0.035(3) 0.8584(13) 0.117(10) Uani 0.204(13) 1 d P A 2
F3A F 0.1919(7) 0.037(4) 0.8758(14) 0.141(13) Uani 0.204(13) 1 d P A 2
O1 O 0.28096(11) 0.1034(3) 1.01058(13) 0.0825(7) Uani 1 1 d . . .
O1W O 0.33617(9) 0.9780(2) 0.15271(11) 0.0626(5) Uani 1 1 d . . .
H1WB H 0.3245 1.0445 0.1197 0.075 Uiso 1 1 d R . .
H1WC H 0.3218 0.9998 0.1970 0.075 Uiso 1 1 d R . .
O2 O 0.29808(8) 0.29372(17) 0.93124(10) 0.0496(4) Uani 1 1 d . . .
O3 O 0.28579(15) 0.4606(3) 0.79401(15) 0.1027(8) Uani 1 1 d . . .
H3B H 0.2983 0.4086 0.8335 0.123 Uiso 1 1 d R . .
N1 N 0.27941(8) 0.52161(18) 0.03337(10) 0.0346(4) Uani 1 1 d . . .
H1A H 0.2911 0.4465 0.0067 0.041 Uiso 1 1 calc R . .
N2 N 0.28437(8) 0.71651(19) 0.10485(10) 0.0362(4) Uani 1 1 d . . .
H2A H 0.2999 0.7899 0.1320 0.043 Uiso 1 1 calc R . .
C1 C 0.39474(9) 0.6142(2) 0.07330(12) 0.0332(4) Uani 1 1 d . . .
C2 C 0.42749(10) 0.5257(2) 0.13086(12) 0.0362(5) Uani 1 1 d . . .
C3 C 0.39464(11) 0.4357(3) 0.18401(14) 0.0467(6) Uani 1 1 d . . .
H3A H 0.3485 0.4311 0.1806 0.056 Uiso 1 1 calc R . .
C4 C 0.42937(13) 0.3556(3) 0.24012(16) 0.0571(6) Uani 1 1 d . . .
H4A H 0.4066 0.2972 0.2744 0.068 Uiso 1 1 calc R . .
C5 C 0.49918(14) 0.3605(3) 0.24664(16) 0.0601(7) Uani 1 1 d . . .
H5A H 0.5223 0.3065 0.2856 0.072 Uiso 1 1 calc R . .
C6 C 0.53287(12) 0.4431(3) 0.19660(15) 0.0519(6) Uani 1 1 d . . .
H6A H 0.5791 0.4443 0.2013 0.062 Uiso 1 1 calc R . .
C7 C 0.49918(10) 0.5285(2) 0.13683(12) 0.0386(5) Uani 1 1 d . . .
C8 C 0.53284(10) 0.6157(2) 0.08526(13) 0.0412(5) Uani 1 1 d . . .
H8A H 0.5790 0.6162 0.0893 0.049 Uiso 1 1 calc R . .
C9 C 0.50043(10) 0.7019(2) 0.02802(12) 0.0374(5) Uani 1 1 d . . .
C10 C 0.53581(11) 0.7904(3) -0.02426(15) 0.0491(6) Uani 1 1 d . . .
H10A H 0.5820 0.7910 -0.0203 0.059 Uiso 1 1 calc R . .
C11 C 0.50348(13) 0.8729(3) -0.07914(16) 0.0589(7) Uani 1 1 d . . .
H11A H 0.5275 0.9288 -0.1133 0.071 Uiso 1 1 calc R . .
C12 C 0.43335(13) 0.8757(3) -0.08556(16) 0.0597(7) Uani 1 1 d . . .
H12A H 0.4117 0.9342 -0.1237 0.072 Uiso 1 1 calc R . .
C13 C 0.39694(12) 0.7943(3) -0.03679(14) 0.0479(6) Uani 1 1 d . . .
H13A H 0.3508 0.7982 -0.0418 0.058 Uiso 1 1 calc R . .
C14 C 0.42894(10) 0.7029(2) 0.02200(12) 0.0365(5) Uani 1 1 d . . .
C15 C 0.32114(9) 0.6176(2) 0.06940(11) 0.0333(4) Uani 1 1 d . . .
C16 C 0.21740(9) 0.6842(2) 0.09165(12) 0.0338(4) Uani 1 1 d . . .
C17 C 0.21421(9) 0.5613(2) 0.04546(12) 0.0334(4) Uani 1 1 d . . .
C18 C 0.10024(14) 0.7140(3) -0.05674(17) 0.0617(7) Uani 1 1 d . . .
H18A H 0.1355 0.7690 -0.0303 0.093 Uiso 1 1 calc R . .
H18B H 0.0583 0.7472 -0.0394 0.093 Uiso 1 1 calc R . .
H18C H 0.1014 0.7288 -0.1122 0.093 Uiso 1 1 calc R . .
C19 C 0.10874(10) 0.5534(2) -0.03851(13) 0.0411(5) Uani 1 1 d . . .
C20 C 0.15744(9) 0.4840(2) 0.00645(12) 0.0346(4) Uani 1 1 d . . .
C21 C 0.14801(10) 0.3275(2) 0.00939(13) 0.0410(5) Uani 1 1 d . . .
H21A H 0.1768 0.2647 0.0379 0.049 Uiso 1 1 calc R . .
C22 C 0.09373(11) 0.2793(3) -0.03282(15) 0.0471(6) Uani 1 1 d . . .
C23 C 0.06839(15) 0.1243(3) -0.0428(2) 0.0693(8) Uani 1 1 d . . .
H23A H 0.0975 0.0578 -0.0138 0.104 Uiso 1 1 calc R . .
H23B H 0.0668 0.0982 -0.0973 0.104 Uiso 1 1 calc R . .
H23C H 0.0246 0.1177 -0.0239 0.104 Uiso 1 1 calc R . .
C24 C 0.11033(13) 0.5374(3) 0.19156(16) 0.0565(6) Uani 1 1 d . . .
H24A H 0.1422 0.4804 0.1649 0.085 Uiso 1 1 calc R . .
H24B H 0.0662 0.5075 0.1742 0.085 Uiso 1 1 calc R . .
H24C H 0.1168 0.5216 0.2469 0.085 Uiso 1 1 calc R . .
C25 C 0.11947(10) 0.6991(2) 0.17370(13) 0.0410(5) Uani 1 1 d . . .
C26 C 0.16569(9) 0.7661(2) 0.13043(12) 0.0351(4) Uani 1 1 d . . .
C27 C 0.16008(11) 0.9231(2) 0.13046(14) 0.0432(5) Uani 1 1 d . . .
H27A H 0.1881 0.9846 0.1040 0.052 Uiso 1 1 calc R . .
C28 C 0.11007(12) 0.9744(3) 0.17264(14) 0.0495(6) Uani 1 1 d . . .
C29 C 0.09049(18) 1.1311(3) 0.1880(2) 0.0820(10) Uani 1 1 d . . .
H29A H 0.1185 1.1969 0.1607 0.123 Uiso 1 1 calc R . .
H29B H 0.0955 1.1507 0.2432 0.123 Uiso 1 1 calc R . .
H29C H 0.0450 1.1461 0.1701 0.123 Uiso 1 1 calc R . .
C30 C 0.25110(14) 0.0785(3) 0.8770(2) 0.0665(8) Uani 1 1 d . . .
C31 C 0.27998(11) 0.1662(3) 0.94739(15) 0.0480(6) Uani 1 1 d . A .
C32 C 0.2549(2) 0.5859(5) 0.8195(2) 0.1029(13) Uani 1 1 d . . .
H32A H 0.2481 0.6529 0.7763 0.154 Uiso 1 1 d R . .
H32B H 0.2127 0.5597 0.8389 0.154 Uiso 1 1 d R . .
H32C H 0.2820 0.6325 0.8604 0.154 Uiso 1 1 d R . .

loop_
_atom_site_aniso_label
_atom_site_aniso_U_11
_atom_site_aniso_U_22
_atom_site_aniso_U_33
_atom_site_aniso_U_23
_atom_site_aniso_U_13
_atom_site_aniso_U_12
S1 0.0455(4) 0.0567(4) 0.0534(4) 0.0008(3) 0.0162(3) 0.0098(3)
S2 0.0380(3) 0.0568(4) 0.0627(4) -0.0111(3) -0.0128(3) -0.0045(2)
F1 0.176(6) 0.070(2) 0.199(5) -0.019(3) 0.025(5) -0.066(3)
F2 0.087(2) 0.182(7) 0.102(4) -0.082(4) 0.039(3) -0.024(4)
F3 0.085(3) 0.120(3) 0.100(3) -0.046(2) -0.036(2) 0.013(2)
F2A 0.22(3) 0.109(11) 0.056(7) -0.003(6) 0.003(10) -0.004(12)
F1A 0.112(19) 0.117(13) 0.118(16) -0.057(11) -0.026(12) 0.056(13)
F3A 0.057(8) 0.20(3) 0.17(2) -0.09(2) 0.034(9) -0.037(12)
O1 0.0850(15) 0.0890(15) 0.0742(15) 0.0347(12) 0.0104(11) 0.0185(12)
O1W 0.0720(12) 0.0554(10) 0.0592(11) -0.0090(8) -0.0058(9) -0.0100(9)
O2 0.0516(9) 0.0449(9) 0.0527(10) -0.0071(7) 0.0055(7) -0.0050(7)
O3 0.138(2) 0.0980(18) 0.0753(16) 0.0300(14) 0.0339(15) 0.0229(16)
N1 0.0312(9) 0.0332(9) 0.0393(9) -0.0056(7) 0.0016(7) 0.0009(7)
N2 0.0307(9) 0.0372(9) 0.0402(10) -0.0090(7) -0.0021(7) -0.0010(7)
C1 0.0289(10) 0.0357(10) 0.0351(11) -0.0099(8) 0.0010(8) 0.0017(8)
C2 0.0329(11) 0.0376(11) 0.0378(11) -0.0092(9) -0.0002(8) 0.0025(8)
C3 0.0402(12) 0.0535(14) 0.0467(13) 0.0036(10) 0.0056(10) 0.0028(10)
C4 0.0619(16) 0.0577(15) 0.0519(15) 0.0092(12) 0.0054(12) 0.0030(12)
C5 0.0630(16) 0.0646(16) 0.0514(15) 0.0092(12) -0.0090(12) 0.0145(13)
C6 0.0436(13) 0.0521(14) 0.0584(15) -0.0050(12) -0.0105(11) 0.0102(10)
C7 0.0338(11) 0.0404(11) 0.0410(12) -0.0099(9) -0.0022(9) 0.0014(9)
C8 0.0274(10) 0.0470(12) 0.0488(13) -0.0156(10) -0.0002(9) -0.0010(9)
C9 0.0343(11) 0.0373(11) 0.0406(12) -0.0118(9) 0.0043(9) -0.0039(8)
C10 0.0439(13) 0.0505(13) 0.0541(15) -0.0088(11) 0.0127(11) -0.0089(10)
C11 0.0601(16) 0.0578(15) 0.0600(17) 0.0039(13) 0.0148(12) -0.0128(13)
C12 0.0622(16) 0.0630(16) 0.0538(16) 0.0155(13) 0.0033(12) -0.0017(13)
C13 0.0417(12) 0.0496(13) 0.0520(14) 0.0037(11) -0.0019(10) 0.0001(10)
C14 0.0354(11) 0.0356(11) 0.0385(11) -0.0072(8) 0.0011(8) -0.0018(8)
C15 0.0290(10) 0.0350(10) 0.0359(11) -0.0032(9) 0.0006(8) -0.0008(8)
C16 0.0275(10) 0.0369(10) 0.0365(11) -0.0009(8) -0.0018(8) -0.0018(8)
C17 0.0280(10) 0.0347(10) 0.0374(11) -0.0004(8) 0.0015(8) -0.0009(8)
C18 0.0683(17) 0.0465(14) 0.0676(18) 0.0019(12) -0.0197(13) 0.0076(12)
C19 0.0373(11) 0.0411(12) 0.0444(12) -0.0051(9) -0.0022(9) -0.0003(9)
C20 0.0308(10) 0.0374(11) 0.0359(11) -0.0054(8) 0.0036(8) -0.0011(8)
C21 0.0363(11) 0.0400(11) 0.0467(13) -0.0032(9) 0.0026(9) -0.0043(9)
C22 0.0413(12) 0.0453(12) 0.0549(14) -0.0086(11) 0.0045(10) -0.0108(10)
C23 0.0642(17) 0.0509(15) 0.092(2) -0.0097(15) -0.0041(15) -0.0221(13)
C24 0.0562(15) 0.0497(14) 0.0646(17) 0.0121(12) 0.0117(12) 0.0002(11)
C25 0.0379(11) 0.0427(12) 0.0424(12) 0.0018(9) 0.0020(9) 0.0027(9)
C26 0.0314(10) 0.0379(11) 0.0354(11) -0.0047(9) -0.0020(8) 0.0019(8)
C27 0.0433(12) 0.0402(11) 0.0468(13) -0.0003(10) 0.0074(10) 0.0019(9)
C28 0.0532(14) 0.0437(12) 0.0526(14) -0.0021(11) 0.0107(11) 0.0108(10)
C29 0.105(2) 0.0539(16) 0.092(2) -0.0034(16) 0.0419(19) 0.0233(16)
C30 0.0544(17) 0.0552(16) 0.090(2) -0.0176(15) 0.0068(15) -0.0050(13)
C31 0.0383(12) 0.0475(13) 0.0588(16) 0.0010(11) 0.0069(10) 0.0062(10)
C32 0.129(3) 0.117(3) 0.061(2) 0.006(2) -0.005(2) 0.037(3)

loop_
_atom_type_symbol
_atom_type_description
_atom_type_scat_dispersion_real
_atom_type_scat_dispersion_imag
_atom_type_scat_source
C C 0.0033 0.0016 'International Tables Vol C Tables 4.2.6.8 and 6.1.1.4'
H H 0.0000 0.0000 'International Tables Vol C Tables 4.2.6.8 and 6.1.1.4'
N N 0.0061 0.0033 'International Tables Vol C Tables 4.2.6.8 and 6.1.1.4'
O O 0.0106 0.0060 'International Tables Vol C Tables 4.2.6.8 and 6.1.1.4'
F F 0.0171 0.0103 'International Tables Vol C Tables 4.2.6.8 and 6.1.1.4'
S S 0.1246 0.1234 'International Tables Vol C Tables 4.2.6.8 and 6.1.1.4'

loop_
_geom_angle_atom_site_label_1
_geom_angle_atom_site_label_2
_geom_angle_atom_site_label_3
_geom_angle
C28 S1 C25 93.20(10)
C19 S2 C22 93.37(10)
H1WB O1W H1WC 109.5
C32 O3 H3B 108.8
C15 N1 C17 109.80(16)
C15 N1 H1A 125.1
C17 N1 H1A 125.1
C15 N2 C16 110.23(16)
C15 N2 H2A 124.9
C16 N2 H2A 124.9
C14 C1 C2 122.59(18)
C14 C1 C15 119.19(18)
C2 C1 C15 118.17(17)
C1 C2 C3 124.16(18)
C1 C2 C7 117.89(19)
C3 C2 C7 117.95(19)
C4 C3 C2 121.3(2)
C4 C3 H3A 119.4
C2 C3 H3A 119.4
C3 C4 C5 120.7(2)
C3 C4 H4A 119.7
C5 C4 H4A 119.7
C6 C5 C4 120.3(2)
C6 C5 H5A 119.8
C4 C5 H5A 119.8
C5 C6 C7 121.4(2)
C5 C6 H6A 119.3
C7 C6 H6A 119.3
C8 C7 C6 122.4(2)
C8 C7 C2 119.24(19)
C6 C7 C2 118.4(2)
C9 C8 C7 122.77(19)
C9 C8 H8A 118.6
C7 C8 H8A 118.6
C8 C9 C10 121.9(2)
C8 C9 C14 118.91(19)
C10 C9 C14 119.2(2)
C11 C10 C9 120.9(2)
C11 C10 H10A 119.5
C9 C10 H10A 119.5
C10 C11 C12 120.6(2)
C10 C11 H11A 119.7
C12 C11 H11A 119.7
C13 C12 C11 121.0(2)
C13 C12 H12A 119.5
C11 C12 H12A 119.5
C12 C13 C14 120.6(2)
C12 C13 H13A 119.7
C14 C13 H13A 119.7
C1 C14 C13 123.76(19)
C1 C14 C9 118.58(19)
C13 C14 C9 117.66(19)
N2 C15 N1 107.22(16)
N2 C15 C1 125.13(17)
N1 C15 C1 127.60(17)
C17 C16 N2 106.23(17)
C17 C16 C26 131.52(18)
N2 C16 C26 121.94(17)
C16 C17 N1 106.50(17)
C16 C17 C20 131.43(18)
N1 C17 C20 121.85(17)
C19 C18 H18A 109.5
C19 C18 H18B 109.5
H18A C18 H18B 109.5
C19 C18 H18C 109.5
H18A C18 H18C 109.5
H18B C18 H18C 109.5
C20 C19 C18 129.5(2)
C20 C19 S2 110.17(16)
C18 C19 S2 120.38(17)
C19 C20 C21 112.51(18)
C19 C20 C17 123.57(18)
C21 C20 C17 123.89(18)
C22 C21 C20 114.0(2)
C22 C21 H21A 123.0
C20 C21 H21A 123.0
C21 C22 C23 128.7(2)
C21 C22 S2 109.90(17)
C23 C22 S2 121.43(19)
C22 C23 H23A 109.5
C22 C23 H23B 109.5
H23A C23 H23B 109.5
C22 C23 H23C 109.5
H23A C23 H23C 109.5
H23B C23 H23C 109.5
C25 C24 H24A 109.5
C25 C24 H24B 109.5
H24A C24 H24B 109.5
C25 C24 H24C 109.5
H24A C24 H24C 109.5
H24B C24 H24C 109.5
C26 C25 C24 129.5(2)
C26 C25 S1 110.18(16)
C24 C25 S1 120.25(17)
C25 C26 C27 112.73(18)
C25 C26 C16 123.00(18)
C27 C26 C16 124.20(18)
C28 C27 C26 113.8(2)
C28 C27 H27A 123.1
C26 C27 H27A 123.1
C27 C28 C29 128.9(2)
C27 C28 S1 110.12(17)
C29 C28 S1 120.89(19)
C28 C29 H29A 109.5
C28 C29 H29B 109.5
H29A C29 H29B 109.5
C28 C29 H29C 109.5
H29A C29 H29C 109.5
H29B C29 H29C 109.5
F1A C30 F3A 102.3(14)
F1A C30 F2 48.7(13)
F3A C30 F2 127.7(8)
F1A C30 F3 131.0(8)
F3A C30 F3 53.3(17)
F2 C30 F3 108.5(4)
F1A C30 F1 59.8(14)
F3A C30 F1 53.0(16)
F2 C30 F1 106.7(4)
F3 C30 F1 105.6(4)
F1A C30 F2A 96.9(12)
F3A C30 F2A 103.6(15)
F2 C30 F2A 53.1(10)
F3 C30 F2A 58.6(12)
F1 C30 F2A 134.7(6)
F1A C30 C31 118.1(8)
F3A C30 C31 119.2(7)
F2 C30 C31 113.1(3)
F3 C30 C31 110.8(3)
F1 C30 C31 111.7(4)
F2A C30 C31 113.6(6)
O1 C31 O2 129.6(3)
O1 C31 C30 116.2(3)
O2 C31 C30 114.1(2)
O3 C32 H32A 108.9
O3 C32 H32B 109.3
H32A C32 H32B 109.5
O3 C32 H32C 110.2
H32A C32 H32C 109.5
H32B C32 H32C 109.5

loop_
_geom_bond_atom_site_label_1
_geom_bond_atom_site_label_2
_geom_bond_distance
S1 C28 1.720(2)
S1 C25 1.722(2)
S2 C19 1.719(2)
S2 C22 1.722(3)
F1 C30 1.319(4)
F2 C30 1.281(5)
F3 C30 1.303(4)
F2A C30 1.451(13)
F1A C30 1.233(14)
F3A C30 1.250(13)
O1 C31 1.221(3)
O1W H1WB 0.8500
O1W H1WC 0.8500
O2 C31 1.247(3)
O3 C32 1.377(5)
O3 H3B 0.8500
N1 C15 1.336(3)
N1 C17 1.389(2)
N1 H1A 0.8600
N2 C15 1.331(3)
N2 C16 1.387(2)
N2 H2A 0.8600
C1 C14 1.400(3)
C1 C2 1.405(3)
C1 C15 1.482(3)
C2 C3 1.414(3)
C2 C7 1.443(3)
C3 C4 1.365(3)
C3 H3A 0.9300
C4 C5 1.406(4)
C4 H4A 0.9300
C5 C6 1.350(4)
C5 H5A 0.9300
C6 C7 1.424(3)
C6 H6A 0.9300
C7 C8 1.390(3)
C8 C9 1.387(3)
C8 H8A 0.9300
C9 C10 1.423(3)
C9 C14 1.439(3)
C10 C11 1.340(4)
C10 H10A 0.9300
C11 C12 1.412(4)
C11 H11A 0.9300
C12 C13 1.360(3)
C12 H12A 0.9300
C13 C14 1.428(3)
C13 H13A 0.9300
C16 C17 1.364(3)
C16 C26 1.468(3)
C17 C20 1.469(3)
C18 C19 1.495(3)
C18 H18A 0.9600
C18 H18B 0.9600
C18 H18C 0.9600
C19 C20 1.365(3)
C20 C21 1.431(3)
C21 C22 1.349(3)
C21 H21A 0.9300
C22 C23 1.500(3)
C23 H23A 0.9600
C23 H23B 0.9600
C23 H23C 0.9600
C24 C25 1.509(3)
C24 H24A 0.9600
C24 H24B 0.9600
C24 H24C 0.9600
C25 C26 1.365(3)
C26 C27 1.427(3)
C27 C28 1.355(3)
C27 H27A 0.9300
C28 C29 1.501(4)
C29 H29A 0.9600
C29 H29B 0.9600
C29 H29C 0.9600
C30 C31 1.530(4)
C32 H32A 0.9600
C32 H32B 0.9600
C32 H32C 0.9600
